data_7125340
loop_
_publ_author_name
'Zhuo, Zhixing'
'Zhang, Chen'
'Luo, Yunjie'
'Wang, Yaorong'
'Yao, Yingming'
'Yuan, Dan'
'Cui, Dongmei'

_publ_section_title
;
 Stereo-selectivity switchable ROP of rac-\b-butyrolactone initiated by
 salan-ligated rare-earth metal amide complexes: the key role of the
 substituents on ligand frameworks.
;
_journal_issue 85
_journal_name_full 'Chemical communications (Cambridge, England)'
_journal_page_first 11998
_journal_page_last 12001
_journal_paper_doi 10.1039/c8cc05469j
_journal_volume 54
_journal_year 2018
_chemical_formula_moiety '2(C50 H88 N3 O2 Si2 Y), 3(C7H8)'
_chemical_formula_sum 'C121 H200 N6 O4 Si4 Y2'
_chemical_formula_weight 2093.05
_chemical_properties_physical Air-sensitive,Moisture-sensitive
_space_group_crystal_system monoclinic
_space_group_IT_number 13
_space_group_name_Hall '-P 2yc'
_space_group_name_H-M_alt 'P 1 2/c 1'
_atom_sites_solution_hydrogens geom
_atom_sites_solution_primary direct
_atom_sites_solution_secondary difmap
_audit_creation_date 2017-04-01
_audit_creation_method
;
Olex2 1.2
(compiled 2017.03.28 svn.r3405 for OlexSys, GUI svn.r5335)
;
_audit_update_record
;
2018-06-29 deposited with the CCDC.
2018-08-28 downloaded from the CCDC.
;
_cell_angle_alpha 90.00
_cell_angle_beta 92.992(4)
_cell_angle_gamma 90.00
_cell_formula_units_Z 2
_cell_length_a 23.3487(9)
_cell_length_b 12.1983(5)
_cell_length_c 21.8684(9)
_cell_measurement_reflns_used 6712
_cell_measurement_temperature 223(2)
_cell_measurement_theta_max 28.3540
_cell_measurement_theta_min 3.0870
_cell_volume 6219.9(4)
_computing_cell_refinement
;
CrysAlisPro, Agilent Technologies,
Version 1.171.36.32 (release 02-08-2013 CrysAlis171 .NET)
(compiled Aug  2 2013,16:46:58)
;
_computing_data_collection
;
CrysAlisPro, Agilent Technologies,
Version 1.171.36.32 (release 02-08-2013 CrysAlis171 .NET)
(compiled Aug  2 2013,16:46:58)
;
_computing_data_reduction
;
CrysAlisPro, Agilent Technologies,
Version 1.171.36.32 (release 02-08-2013 CrysAlis171 .NET)
(compiled Aug  2 2013,16:46:58)
;
_computing_molecular_graphics 'Olex2 (Dolomanov et al., 2009)'
_computing_publication_material 'Olex2 (Dolomanov et al., 2009)'
_computing_structure_refinement 'XH (Sheldrick, 2008)'
_computing_structure_solution 'SIR2004 (Burla et al., 2007)'
_diffrn_ambient_temperature 223(2)
_diffrn_detector_area_resol_mean 10.4471
_diffrn_measured_fraction_theta_full 0.999
_diffrn_measured_fraction_theta_max 0.999
_diffrn_measurement_device_type 'Xcalibur, Atlas, Gemini'
_diffrn_measurement_method '\w scans'
_diffrn_radiation_monochromator graphite
_diffrn_radiation_type MoK\a
_diffrn_radiation_wavelength 0.71073
_diffrn_reflns_av_R_equivalents 0.0850
_diffrn_reflns_av_unetI/netI 0.0970
_diffrn_reflns_limit_h_max 29
_diffrn_reflns_limit_h_min -29
_diffrn_reflns_limit_k_max 15
_diffrn_reflns_limit_k_min -15
_diffrn_reflns_limit_l_max 27
_diffrn_reflns_limit_l_min -26
_diffrn_reflns_number 44381
_diffrn_reflns_theta_full 26.37
_diffrn_reflns_theta_max 26.37
_diffrn_reflns_theta_min 3.00
_diffrn_source 'fine-focus sealed tube'
_exptl_absorpt_coefficient_mu 1.016
_exptl_absorpt_correction_T_max 1.00000
_exptl_absorpt_correction_T_min 0.68678
_exptl_absorpt_correction_type multi-scan
_exptl_absorpt_process_details
;
CrysAlisPro, Agilent Technologies,
Version 1.171.36.32 (release 02-08-2013 CrysAlis171 .NET)
(compiled Aug  2 2013,16:46:58)
Empirical absorption correction using spherical harmonics,
 implemented in SCALE3 ABSPACK scaling algorithm.
;
_exptl_crystal_colour 'clear light colourless'
_exptl_crystal_density_diffrn 1.118
_exptl_crystal_density_method 'not measured'
_exptl_crystal_description block
_exptl_crystal_F_000 2268
_exptl_crystal_size_max 0.75
_exptl_crystal_size_mid 0.45
_exptl_crystal_size_min 0.3
_refine_diff_density_max 1.076
_refine_diff_density_min -0.976
_refine_diff_density_rms 0.081
_refine_ls_extinction_method none
_refine_ls_goodness_of_fit_ref 1.016
_refine_ls_hydrogen_treatment constr
_refine_ls_matrix_type full
_refine_ls_number_parameters 585
_refine_ls_number_reflns 12704
_refine_ls_number_restraints 8
_refine_ls_restrained_S_all 1.020
_refine_ls_R_factor_all 0.1221
_refine_ls_R_factor_gt 0.0719
_refine_ls_shift/su_max 0.019
_refine_ls_shift/su_mean 0.000
_refine_ls_structure_factor_coef Fsqd
_refine_ls_weighting_details 'calc w=1/[\s^2^(Fo^2^)+(0.1002P)^2^+5.5644P] where P=(Fo^2^+2Fc^2^)/3'
_refine_ls_weighting_scheme calc
_refine_ls_wR_factor_gt 0.1757
_refine_ls_wR_factor_ref 0.2003
_reflns_number_gt 8223
_reflns_number_total 12704
_reflns_threshold_expression >2sigma(I)
_cod_data_source_file c8cc05469j2.cif
_cod_data_source_block g161223b
_cod_database_code 7125340
_olex2_refinement_description
;
1. Fixed Uiso
 At 1.2 times of:
  All C(H) groups, All C(H,H) groups
 At 1.5 times of:
  All C(H,H,H) groups
2. Restrained distances
 C26-C27 = C26-C28 = C26-C29
 1.53 with sigma of 0.02
 C26-C27A = C26-C28A = C26-C29A
 1.53 with sigma of 0.02
 C51-C57
 1.52 with sigma of 0.01
 H56-H57B
 2 with sigma of 0.02
3. Uiso/Uaniso restraints and constraints
Uanis(C27A) = Uanis(C28A) = Uanis(C29A)
Uanis(C27) = Uanis(C28) = Uanis(C29)
Uiso(C51) = Uiso(C52) = Uiso(C53) = Uiso(C54) = Uiso(C55) = Uiso(C56) =
Uiso(C57)
4. Others
 Fixed Sof: C27(0.5) H27A(0.5) H27B(0.5) H27C(0.5) C28(0.5) H28A(0.5)
 H28B(0.5) H28C(0.5) C29(0.5) H29A(0.5) H29B(0.5) H29C(0.5) C27A(0.5) H27D(0.5)
 H27E(0.5) H27F(0.5) C28A(0.5) H28D(0.5) H28E(0.5) H28F(0.5) C29A(0.5)
 H29D(0.5) H29E(0.5) H29F(0.5)
5.a Ternary CH refined with riding coordinates:
 C3(H3), C9(H9)
5.b Secondary CH2 refined with riding coordinates:
 C1(H1A,H1B), C2(H2A,H2B), C4(H4A,H4B), C5(H5A,H5B), C6(H6A,H6B), C7(H7A,H7B),
 C8(H8A,H8B), C10(H10A,H10B), C11(H11A,H11B), C12(H12A,H12B), C13(H13A,H13B),
 C14(H14A,H14B), C21(H21A,H21B), C36(H36A,H36B)
5.c Me refined with riding coordinates:
 C27(H27A,H27B,H27C), C28(H28A,H28B,H28C), C29(H29A,H29B,H29C), C27A(H27D,H27E,
 H27F), C28A(H28D,H28E,H28F), C29A(H29D,H29E,H29F)
5.d Aromatic/amide H refined with riding coordinates:
 C17(H17), C19(H19), C32(H32), C34(H34), C52(H52), C53(H53), C54(H54),
 C55(H55), C56(H56)
5.e Fitted hexagon refined as free rotating group:
 C51(C52,C53,C54,C55,C56)
5.f Idealised Me refined as rotating group:
 C23(H23A,H23B,H23C), C24(H24A,H24B,H24C), C25(H25A,H25B,H25C), C38(H38A,H38B,
 H38C), C39(H39A,H39B,H39C), C40(H40A,H40B,H40C), C42(H42A,H42B,H42C), C43(H43A,
 H43B,H43C), C44(H44A,H44B,H44C), C45(H45A,H45B,H45C), C46(H46A,H46B,H46C),
 C47(H47A,H47B,H47C), C48(H48A,H48B,H48C), C49(H49A,H49B,H49C), C50(H50A,H50B,
 H50C), C57(H57A,H57B,H57C)
;
_olex2_submission_special_instructions 'No special instructions were received'

loop_
_space_group_symop_id
_space_group_symop_operation_xyz
1 'x, y, z'
2 '-x, y, -z+1/2'
3 '-x, -y, -z'
4 'x, -y, z-1/2'

loop_
_atom_site_label
_atom_site_type_symbol
_atom_site_fract_x
_atom_site_fract_y
_atom_site_fract_z
_atom_site_U_iso_or_equiv
_atom_site_adp_type
_atom_site_occupancy
_atom_site_symmetry_multiplicity
_atom_site_calc_flag
_atom_site_refinement_flags
_atom_site_disorder_assembly
_atom_site_disorder_group
Y1 Y 0.227905(17) 0.30291(3) 0.621985(18) 0.02594(14) Uani 1 1 d . . .
N1 N 0.28941(13) 0.4276(3) 0.56023(15) 0.0258(8) Uani 1 1 d . . .
N2 N 0.19826(14) 0.2799(3) 0.50250(15) 0.0269(8) Uani 1 1 d . . .
N3 N 0.20419(17) 0.3887(3) 0.70865(16) 0.0376(9) Uani 1 1 d . . .
O1 O 0.31047(12) 0.2407(2) 0.64223(14) 0.0341(7) Uani 1 1 d . . .
O2 O 0.18132(12) 0.1549(2) 0.62292(12) 0.0331(7) Uani 1 1 d . . .
Si1 Si 0.24743(7) 0.37609(13) 0.77455(6) 0.0504(4) Uani 1 1 d . . .
Si2 Si 0.13550(7) 0.43518(12) 0.71086(6) 0.0468(4) Uani 1 1 d . . .
C1 C 0.29609(17) 0.3638(3) 0.50340(18) 0.0280(9) Uani 1 1 d . . .
H1A H 0.3141 0.2942 0.5141 0.034 Uiso 1 1 calc R . .
H1B H 0.3217 0.4033 0.4777 0.034 Uiso 1 1 calc R . .
C2 C 0.24073(18) 0.3416(4) 0.46677(18) 0.0296(10) Uani 1 1 d . . .
H2A H 0.2239 0.4108 0.4534 0.036 Uiso 1 1 calc R . .
H2B H 0.2490 0.2997 0.4306 0.036 Uiso 1 1 calc R . .
C3 C 0.26346(18) 0.5390(3) 0.54858(19) 0.0293(10) Uani 1 1 d . . .
H3 H 0.2245 0.5266 0.5311 0.035 Uiso 1 1 calc R . .
C4 C 0.2572(2) 0.6021(4) 0.6081(2) 0.0446(12) Uani 1 1 d . . .
H4A H 0.2949 0.6204 0.6260 0.054 Uiso 1 1 calc R . .
H4B H 0.2379 0.5566 0.6370 0.054 Uiso 1 1 calc R . .
C5 C 0.2225(3) 0.7079(4) 0.5957(3) 0.0582(15) Uani 1 1 d . . .
H5A H 0.1840 0.6892 0.5805 0.070 Uiso 1 1 calc R . .
H5B H 0.2197 0.7484 0.6336 0.070 Uiso 1 1 calc R . .
C6 C 0.2509(3) 0.7791(4) 0.5490(3) 0.0620(16) Uani 1 1 d . . .
H6A H 0.2268 0.8422 0.5395 0.074 Uiso 1 1 calc R . .
H6B H 0.2873 0.8055 0.5665 0.074 Uiso 1 1 calc R . .
C7 C 0.2607(2) 0.7165(4) 0.4906(3) 0.0497(14) Uani 1 1 d . . .
H7A H 0.2240 0.6996 0.4699 0.060 Uiso 1 1 calc R . .
H7B H 0.2820 0.7623 0.4635 0.060 Uiso 1 1 calc R . .
C8 C 0.2934(2) 0.6112(4) 0.5031(2) 0.0390(11) Uani 1 1 d . . .
H8A H 0.3318 0.6284 0.5194 0.047 Uiso 1 1 calc R . .
H8B H 0.2967 0.5715 0.4650 0.047 Uiso 1 1 calc R . .
C9 C 0.13943(17) 0.2913(3) 0.47114(19) 0.0291(9) Uani 1 1 d . . .
H9 H 0.1134 0.2459 0.4942 0.035 Uiso 1 1 calc R . .
C10 C 0.13386(19) 0.2519(4) 0.4044(2) 0.0375(11) Uani 1 1 d . . .
H10A H 0.1554 0.3002 0.3790 0.045 Uiso 1 1 calc R . .
H10B H 0.1498 0.1787 0.4016 0.045 Uiso 1 1 calc R . .
C11 C 0.0711(2) 0.2507(5) 0.3814(2) 0.0526(14) Uani 1 1 d . . .
H11A H 0.0685 0.2272 0.3390 0.063 Uiso 1 1 calc R . .
H11B H 0.0503 0.1982 0.4051 0.063 Uiso 1 1 calc R . .
C12 C 0.0438(3) 0.3616(5) 0.3863(3) 0.0675(18) Uani 1 1 d . . .
H12A H 0.0031 0.3558 0.3753 0.081 Uiso 1 1 calc R . .
H12B H 0.0606 0.4114 0.3577 0.081 Uiso 1 1 calc R . .
C13 C 0.0520(2) 0.4083(5) 0.4515(3) 0.0564(15) Uani 1 1 d . . .
H13A H 0.0307 0.3644 0.4794 0.068 Uiso 1 1 calc R . .
H13B H 0.0373 0.4826 0.4523 0.068 Uiso 1 1 calc R . .
C14 C 0.1162(2) 0.4080(4) 0.4724(2) 0.0411(11) Uani 1 1 d . . .
H14A H 0.1374 0.4541 0.4454 0.049 Uiso 1 1 calc R . .
H14B H 0.1210 0.4374 0.5136 0.049 Uiso 1 1 calc R . .
C15 C 0.36414(18) 0.2419(4) 0.6243(2) 0.0312(10) Uani 1 1 d . . .
C16 C 0.4019(2) 0.1505(4) 0.6308(2) 0.0375(11) Uani 1 1 d . . .
C17 C 0.4557(2) 0.1604(4) 0.6062(2) 0.0478(13) Uani 1 1 d . . .
H17 H 0.4807 0.1013 0.6103 0.057 Uiso 1 1 calc R . .
C18 C 0.4742(2) 0.2529(5) 0.5760(2) 0.0493(13) Uani 1 1 d . A .
C19 C 0.43756(19) 0.3408(4) 0.5723(2) 0.0401(11) Uani 1 1 d . . .
H19 H 0.4493 0.4046 0.5533 0.048 Uiso 1 1 calc R . .
C20 C 0.38345(18) 0.3379(4) 0.5959(2) 0.0324(10) Uani 1 1 d . . .
C21 C 0.34675(18) 0.4384(3) 0.5941(2) 0.0328(10) Uani 1 1 d . . .
H21A H 0.3678 0.4971 0.5754 0.039 Uiso 1 1 calc R . .
H21B H 0.3405 0.4602 0.6359 0.039 Uiso 1 1 calc R . .
C22 C 0.3850(2) 0.0482(4) 0.6666(3) 0.0481(13) Uani 1 1 d . . .
C23 C 0.3297(3) -0.0019(5) 0.6387(4) 0.083(2) Uani 1 1 d . . .
H23A H 0.3186 -0.0629 0.6632 0.124 Uiso 1 1 calc R . .
H23B H 0.3358 -0.0267 0.5979 0.124 Uiso 1 1 calc R . .
H23C H 0.2998 0.0523 0.6375 0.124 Uiso 1 1 calc R . .
C24 C 0.3767(3) 0.0802(5) 0.7327(3) 0.0709(18) Uani 1 1 d . . .
H24A H 0.4128 0.1031 0.7517 0.106 Uiso 1 1 calc R . .
H24B H 0.3625 0.0184 0.7545 0.106 Uiso 1 1 calc R . .
H24C H 0.3497 0.1394 0.7338 0.106 Uiso 1 1 calc R . .
C25 C 0.4316(3) -0.0408(5) 0.6674(4) 0.087(2) Uani 1 1 d . . .
H25A H 0.4669 -0.0115 0.6850 0.131 Uiso 1 1 calc R . .
H25B H 0.4371 -0.0647 0.6263 0.131 Uiso 1 1 calc R . .
H25C H 0.4199 -0.1019 0.6914 0.131 Uiso 1 1 calc R . .
C26 C 0.5335(3) 0.2576(6) 0.5501(3) 0.078(2) Uani 1 1 d D . .
C27 C 0.5796(6) 0.2518(19) 0.6011(7) 0.101(4) Uani 0.50 1 d PD A 1
H27A H 0.6166 0.2546 0.5841 0.151 Uiso 0.50 1 calc PR A 1
H27B H 0.5759 0.1844 0.6233 0.151 Uiso 0.50 1 calc PR A 1
H27C H 0.5755 0.3126 0.6284 0.151 Uiso 0.50 1 calc PR A 1
C28 C 0.5381(7) 0.3495(14) 0.5027(8) 0.101(4) Uani 0.50 1 d PD A 1
H28A H 0.5758 0.3492 0.4872 0.151 Uiso 0.50 1 calc PR A 1
H28B H 0.5312 0.4189 0.5217 0.151 Uiso 0.50 1 calc PR A 1
H28C H 0.5101 0.3379 0.4696 0.151 Uiso 0.50 1 calc PR A 1
C29 C 0.5406(6) 0.1544(14) 0.5082(7) 0.101(4) Uani 0.50 1 d PD A 1
H29A H 0.5777 0.1560 0.4913 0.151 Uiso 0.50 1 calc PR A 1
H29B H 0.5114 0.1551 0.4757 0.151 Uiso 0.50 1 calc PR A 1
H29C H 0.5370 0.0890 0.5322 0.151 Uiso 0.50 1 calc PR A 1
C27A C 0.5628(7) 0.3689(18) 0.5746(11) 0.162(7) Uani 0.50 1 d PD A 2
H27D H 0.6005 0.3750 0.5594 0.244 Uiso 0.50 1 calc PR A 2
H27E H 0.5654 0.3683 0.6185 0.244 Uiso 0.50 1 calc PR A 2
H27F H 0.5399 0.4302 0.5605 0.244 Uiso 0.50 1 calc PR A 2
C28A C 0.5326(8) 0.273(3) 0.4827(8) 0.162(7) Uani 0.50 1 d PD A 2
H28D H 0.5712 0.2740 0.4696 0.244 Uiso 0.50 1 calc PR A 2
H28E H 0.5143 0.3417 0.4722 0.244 Uiso 0.50 1 calc PR A 2
H28F H 0.5117 0.2144 0.4628 0.244 Uiso 0.50 1 calc PR A 2
C29A C 0.5761(7) 0.1820(19) 0.5816(11) 0.162(7) Uani 0.50 1 d PD A 2
H29D H 0.6129 0.1917 0.5648 0.244 Uiso 0.50 1 calc PR A 2
H29E H 0.5637 0.1076 0.5758 0.244 Uiso 0.50 1 calc PR A 2
H29F H 0.5789 0.1984 0.6246 0.244 Uiso 0.50 1 calc PR A 2
C30 C 0.15851(17) 0.0774(3) 0.58615(19) 0.0276(9) Uani 1 1 d . . .
C31 C 0.12194(17) -0.0051(3) 0.60753(19) 0.0277(9) Uani 1 1 d . . .
C32 C 0.09759(19) -0.0775(3) 0.5636(2) 0.0323(10) Uani 1 1 d . . .
H32 H 0.0727 -0.1310 0.5768 0.039 Uiso 1 1 calc R . .
C33 C 0.10834(18) -0.0747(3) 0.5010(2) 0.0316(10) Uani 1 1 d . . .
C34 C 0.14691(18) 0.0036(3) 0.48300(19) 0.0304(10) Uani 1 1 d . . .
H34 H 0.1565 0.0058 0.4423 0.037 Uiso 1 1 calc R . .
C35 C 0.17191(17) 0.0796(3) 0.52442(19) 0.0281(9) Uani 1 1 d . . .
C36 C 0.21559(18) 0.1602(3) 0.5034(2) 0.0298(10) Uani 1 1 d . . .
H36A H 0.2254 0.1398 0.4624 0.036 Uiso 1 1 calc R . .
H36B H 0.2501 0.1527 0.5298 0.036 Uiso 1 1 calc R . .
C37 C 0.1095(2) -0.0150(4) 0.6754(2) 0.0388(11) Uani 1 1 d . . .
C38 C 0.0825(2) 0.0911(4) 0.6984(2) 0.0519(14) Uani 1 1 d . . .
H38A H 0.0739 0.0826 0.7406 0.078 Uiso 1 1 calc R . .
H38B H 0.0478 0.1064 0.6744 0.078 Uiso 1 1 calc R . .
H38C H 0.1090 0.1507 0.6946 0.078 Uiso 1 1 calc R . .
C39 C 0.1653(2) -0.0374(5) 0.7129(2) 0.0563(15) Uani 1 1 d . . .
H39A H 0.1572 -0.0463 0.7552 0.084 Uiso 1 1 calc R . .
H39B H 0.1911 0.0231 0.7087 0.084 Uiso 1 1 calc R . .
H39C H 0.1826 -0.1031 0.6983 0.084 Uiso 1 1 calc R . .
C40 C 0.0681(3) -0.1091(5) 0.6871(2) 0.0616(16) Uani 1 1 d . . .
H40A H 0.0848 -0.1772 0.6750 0.092 Uiso 1 1 calc R . .
H40B H 0.0327 -0.0974 0.6637 0.092 Uiso 1 1 calc R . .
H40C H 0.0608 -0.1118 0.7298 0.092 Uiso 1 1 calc R . .
C41 C 0.0759(2) -0.1523(4) 0.4556(2) 0.0391(11) Uani 1 1 d . . .
C42 C 0.0879(3) -0.2719(4) 0.4742(3) 0.0686(19) Uani 1 1 d . . .
H42A H 0.0773 -0.2833 0.5155 0.103 Uiso 1 1 calc R . .
H42B H 0.1280 -0.2873 0.4713 0.103 Uiso 1 1 calc R . .
H42C H 0.0658 -0.3200 0.4473 0.103 Uiso 1 1 calc R . .
C43 C 0.0118(2) -0.1344(4) 0.4588(3) 0.0516(14) Uani 1 1 d . . .
H43A H 0.0023 -0.0612 0.4458 0.077 Uiso 1 1 calc R . .
H43B H 0.0010 -0.1447 0.5002 0.077 Uiso 1 1 calc R . .
H43C H -0.0085 -0.1860 0.4326 0.077 Uiso 1 1 calc R . .
C44 C 0.0917(3) -0.1330(6) 0.3904(3) 0.085(2) Uani 1 1 d . . .
H44A H 0.0663 -0.1741 0.3631 0.128 Uiso 1 1 calc R . .
H44B H 0.1305 -0.1563 0.3857 0.128 Uiso 1 1 calc R . .
H44C H 0.0882 -0.0563 0.3810 0.128 Uiso 1 1 calc R . .
C45 C 0.3238(3) 0.4115(6) 0.7627(3) 0.0701(18) Uani 1 1 d . . .
H45A H 0.3400 0.3578 0.7366 0.105 Uiso 1 1 calc R . .
H45B H 0.3450 0.4123 0.8015 0.105 Uiso 1 1 calc R . .
H45C H 0.3257 0.4825 0.7440 0.105 Uiso 1 1 calc R . .
C46 C 0.2263(3) 0.4702(6) 0.8377(3) 0.094(3) Uani 1 1 d . . .
H46A H 0.2297 0.5450 0.8248 0.141 Uiso 1 1 calc R . .
H46B H 0.2511 0.4579 0.8735 0.141 Uiso 1 1 calc R . .
H46C H 0.1873 0.4557 0.8472 0.141 Uiso 1 1 calc R . .
C47 C 0.2459(3) 0.2338(5) 0.8045(3) 0.0718(18) Uani 1 1 d . . .
H47A H 0.2085 0.2182 0.8187 0.108 Uiso 1 1 calc R . .
H47B H 0.2741 0.2261 0.8378 0.108 Uiso 1 1 calc R . .
H47C H 0.2543 0.1833 0.7725 0.108 Uiso 1 1 calc R . .
C48 C 0.1292(3) 0.5871(5) 0.7217(3) 0.080(2) Uani 1 1 d . . .
H48A H 0.1497 0.6082 0.7591 0.120 Uiso 1 1 calc R . .
H48B H 0.0896 0.6067 0.7237 0.120 Uiso 1 1 calc R . .
H48C H 0.1452 0.6243 0.6878 0.120 Uiso 1 1 calc R . .
C49 C 0.0910(3) 0.3708(5) 0.7704(3) 0.0656(17) Uani 1 1 d . . .
H49A H 0.0909 0.2926 0.7653 0.098 Uiso 1 1 calc R . .
H49B H 0.0524 0.3980 0.7658 0.098 Uiso 1 1 calc R . .
H49C H 0.1070 0.3889 0.8104 0.098 Uiso 1 1 calc R . .
C50 C 0.0983(3) 0.4064(7) 0.6347(3) 0.099(3) Uani 1 1 d . . .
H50A H 0.1144 0.4517 0.6041 0.149 Uiso 1 1 calc R . .
H50B H 0.0582 0.4222 0.6366 0.149 Uiso 1 1 calc R . .
H50C H 0.1033 0.3307 0.6244 0.149 Uiso 1 1 calc R . .
C51 C 0.3143(4) 0.1850(9) 0.3257(4) 0.190(2) Uiso 1 1 d GD . .
C52 C 0.2929(3) 0.0873(8) 0.3479(5) 0.190(2) Uiso 1 1 d G . .
H52 H 0.2633 0.0510 0.3260 0.228 Uiso 1 1 calc R . .
C53 C 0.3155(4) 0.0438(6) 0.4027(5) 0.190(2) Uiso 1 1 d G . .
H53 H 0.3012 -0.0216 0.4175 0.228 Uiso 1 1 calc R . .
C54 C 0.3597(4) 0.0980(9) 0.4353(3) 0.190(2) Uiso 1 1 d G . .
H54 H 0.3748 0.0689 0.4720 0.228 Uiso 1 1 calc R . .
C55 C 0.3811(3) 0.1958(8) 0.4132(5) 0.190(2) Uiso 1 1 d G . .
H55 H 0.4106 0.2321 0.4350 0.228 Uiso 1 1 calc R . .
C56 C 0.3584(4) 0.2392(6) 0.3584(5) 0.190(2) Uiso 1 1 d G . .
H56 H 0.3728 0.3046 0.3435 0.228 Uiso 1 1 calc RD . .
C57 C 0.3065(6) 0.2600(10) 0.2757(5) 0.190(2) Uiso 1 1 d D . .
H57A H 0.2802 0.2291 0.2452 0.284 Uiso 1 1 calc R . .
H57B H 0.3427 0.2734 0.2583 0.284 Uiso 1 1 calc RD . .
H57C H 0.2913 0.3277 0.2902 0.284 Uiso 1 1 calc R . .
C58 C 0.5000 0.7067(9) 0.7500 0.127(5) Uani 1 2 d S . .
C59 C 0.4743(4) 0.6519(7) 0.7012(4) 0.117(3) Uani 1 1 d . . .
C60 C 0.4739(4) 0.5368(7) 0.7021(4) 0.098(3) Uani 1 1 d . . .
C61 C 0.5000 0.4782(7) 0.7500 0.062(2) Uani 1 2 d S . .
C62 C 0.5000 0.3537(8) 0.7500 0.088(3) Uani 1 2 d S . .

loop_
_atom_site_aniso_label
_atom_site_aniso_U_11
_atom_site_aniso_U_22
_atom_site_aniso_U_33
_atom_site_aniso_U_23
_atom_site_aniso_U_13
_atom_site_aniso_U_12
Y1 0.0246(2) 0.0286(2) 0.0249(2) -0.00180(17) 0.00340(15) -0.00396(18)
N1 0.0169(17) 0.0267(18) 0.034(2) -0.0019(15) 0.0002(14) -0.0047(14)
N2 0.0286(19) 0.0258(18) 0.0268(19) 0.0043(14) 0.0054(15) -0.0056(15)
N3 0.043(2) 0.040(2) 0.030(2) -0.0031(17) 0.0058(17) 0.0067(18)
O1 0.0253(16) 0.0316(16) 0.0460(19) 0.0024(14) 0.0070(14) -0.0018(13)
O2 0.0354(17) 0.0378(17) 0.0263(16) -0.0014(13) 0.0032(13) -0.0118(14)
Si1 0.0621(10) 0.0565(9) 0.0323(8) -0.0122(7) 0.0005(7) 0.0104(8)
Si2 0.0523(9) 0.0544(9) 0.0348(8) 0.0027(6) 0.0136(6) 0.0177(7)
C1 0.023(2) 0.029(2) 0.033(2) -0.0008(18) 0.0103(18) -0.0057(18)
C2 0.032(2) 0.033(2) 0.024(2) -0.0008(18) 0.0086(18) -0.010(2)
C3 0.028(2) 0.027(2) 0.033(2) 0.0038(18) -0.0014(18) -0.0031(19)
C4 0.060(3) 0.032(3) 0.042(3) 0.003(2) 0.007(2) 0.009(2)
C5 0.075(4) 0.043(3) 0.057(3) 0.000(3) 0.007(3) 0.023(3)
C6 0.072(4) 0.033(3) 0.080(4) 0.007(3) -0.003(3) 0.013(3)
C7 0.046(3) 0.042(3) 0.061(4) 0.021(3) -0.002(3) -0.004(2)
C8 0.035(3) 0.037(3) 0.045(3) 0.008(2) 0.000(2) -0.004(2)
C9 0.026(2) 0.030(2) 0.032(2) 0.0037(18) 0.0058(18) -0.0072(19)
C10 0.037(3) 0.042(3) 0.034(3) 0.002(2) 0.001(2) -0.009(2)
C11 0.043(3) 0.072(4) 0.042(3) 0.001(3) -0.010(2) -0.017(3)
C12 0.047(3) 0.075(4) 0.079(5) 0.023(4) -0.014(3) -0.005(3)
C13 0.038(3) 0.047(3) 0.085(4) 0.017(3) 0.006(3) 0.006(3)
C14 0.040(3) 0.036(3) 0.048(3) 0.006(2) 0.005(2) -0.002(2)
C15 0.028(2) 0.032(2) 0.033(2) -0.0069(19) 0.0000(19) -0.004(2)
C16 0.037(3) 0.032(2) 0.043(3) -0.003(2) 0.003(2) 0.007(2)
C17 0.039(3) 0.047(3) 0.058(3) 0.005(3) 0.008(2) 0.018(2)
C18 0.029(3) 0.064(4) 0.056(3) 0.010(3) 0.012(2) 0.002(3)
C19 0.026(2) 0.044(3) 0.051(3) 0.010(2) 0.004(2) -0.006(2)
C20 0.026(2) 0.034(2) 0.036(3) -0.0006(19) -0.0005(19) -0.0053(19)
C21 0.030(2) 0.029(2) 0.039(3) 0.0029(19) -0.0027(19) -0.0071(19)
C22 0.049(3) 0.031(3) 0.065(4) 0.004(2) 0.006(3) 0.006(2)
C23 0.097(5) 0.034(3) 0.115(6) 0.014(3) -0.009(4) -0.018(3)
C24 0.090(5) 0.062(4) 0.062(4) 0.027(3) 0.014(3) 0.003(4)
C25 0.091(5) 0.051(4) 0.122(6) 0.027(4) 0.028(5) 0.036(4)
C26 0.043(4) 0.098(5) 0.095(5) 0.039(4) 0.030(4) 0.015(4)
C27 0.042(5) 0.159(11) 0.105(7) -0.003(7) 0.034(5) 0.009(6)
C28 0.042(5) 0.159(11) 0.105(7) -0.003(7) 0.034(5) 0.009(6)
C29 0.042(5) 0.159(11) 0.105(7) -0.003(7) 0.034(5) 0.009(6)
C27A 0.052(6) 0.250(19) 0.191(15) -0.018(13) 0.063(8) -0.011(10)
C28A 0.052(6) 0.250(19) 0.191(15) -0.018(13) 0.063(8) -0.011(10)
C29A 0.052(6) 0.250(19) 0.191(15) -0.018(13) 0.063(8) -0.011(10)
C30 0.024(2) 0.024(2) 0.035(2) 0.0002(18) 0.0026(18) -0.0001(18)
C31 0.022(2) 0.029(2) 0.032(2) 0.0034(18) 0.0011(17) 0.0003(18)
C32 0.030(2) 0.025(2) 0.042(3) 0.0016(19) 0.007(2) -0.0016(19)
C33 0.030(2) 0.026(2) 0.040(3) -0.0065(19) 0.0058(19) 0.0020(19)
C34 0.035(2) 0.030(2) 0.027(2) -0.0030(18) 0.0064(18) 0.002(2)
C35 0.025(2) 0.026(2) 0.034(2) 0.0006(18) 0.0062(18) -0.0005(18)
C36 0.027(2) 0.031(2) 0.031(2) -0.0002(19) 0.0066(18) -0.0003(19)
C37 0.045(3) 0.038(3) 0.033(3) 0.007(2) 0.002(2) -0.011(2)
C38 0.060(3) 0.060(3) 0.038(3) 0.000(2) 0.020(3) 0.001(3)
C39 0.060(4) 0.065(4) 0.043(3) 0.013(3) -0.006(3) -0.005(3)
C40 0.081(4) 0.062(4) 0.043(3) 0.013(3) 0.012(3) -0.026(3)
C41 0.038(3) 0.034(2) 0.047(3) -0.016(2) 0.007(2) -0.005(2)
C42 0.057(4) 0.037(3) 0.110(5) -0.021(3) -0.014(4) 0.003(3)
C43 0.043(3) 0.054(3) 0.056(3) -0.018(3) -0.009(3) 0.005(3)
C44 0.111(6) 0.095(5) 0.054(4) -0.041(4) 0.031(4) -0.059(5)
C45 0.069(4) 0.084(5) 0.055(4) -0.017(3) -0.014(3) 0.006(4)
C46 0.112(6) 0.117(6) 0.052(4) -0.044(4) -0.011(4) 0.037(5)
C47 0.081(5) 0.084(5) 0.051(4) 0.013(3) 0.008(3) 0.019(4)
C48 0.096(5) 0.064(4) 0.084(5) 0.018(3) 0.036(4) 0.036(4)
C49 0.063(4) 0.075(4) 0.061(4) -0.010(3) 0.027(3) 0.002(3)
C50 0.097(6) 0.148(7) 0.052(4) -0.010(4) -0.012(4) 0.065(5)
C58 0.164(13) 0.065(7) 0.143(12) 0.000 -0.064(11) 0.000
C59 0.150(8) 0.073(5) 0.121(7) 0.002(5) -0.055(6) 0.012(5)
C60 0.109(6) 0.083(5) 0.098(6) -0.004(4) -0.044(5) 0.009(5)
C61 0.054(5) 0.058(5) 0.075(6) 0.000 -0.002(4) 0.000
C62 0.101(8) 0.058(6) 0.105(8) 0.000 0.013(6) 0.000

loop_
_atom_type_symbol
_atom_type_description
_atom_type_scat_dispersion_real
_atom_type_scat_dispersion_imag
_atom_type_scat_source
C C 0.0033 0.0016 'International Tables Vol C Tables 4.2.6.8 and 6.1.1.4'
H H 0.0000 0.0000 'International Tables Vol C Tables 4.2.6.8 and 6.1.1.4'
N N 0.0061 0.0033 'International Tables Vol C Tables 4.2.6.8 and 6.1.1.4'
O O 0.0106 0.0060 'International Tables Vol C Tables 4.2.6.8 and 6.1.1.4'
Y Y -2.7962 3.5667 'International Tables Vol C Tables 4.2.6.8 and 6.1.1.4'
Si Si 0.0817 0.0704 'International Tables Vol C Tables 4.2.6.8 and 6.1.1.4'

loop_
_geom_angle_atom_site_label_1
_geom_angle_atom_site_label_2
_geom_angle_atom_site_label_3
_geom_angle
_geom_angle_site_symmetry_1
_geom_angle_site_symmetry_3
N1 Y1 N2 70.60(10) . .
N1 Y1 Si2 114.60(8) . .
N2 Y1 Si2 117.98(8) . .
N3 Y1 N1 109.90(13) . .
N3 Y1 N2 143.48(12) . .
N3 Y1 Si2 26.70(10) . .
O1 Y1 N1 77.82(11) . .
O1 Y1 N2 110.81(11) . .
O1 Y1 N3 104.67(13) . .
O1 Y1 O2 99.05(11) . .
O1 Y1 Si2 131.08(9) . .
O2 Y1 N1 145.83(11) . .
O2 Y1 N2 79.20(10) . .
O2 Y1 N3 103.84(13) . .
O2 Y1 Si2 93.32(8) . .
C1 N1 Y1 102.7(2) . .
C1 N1 C3 113.1(3) . .
C1 N1 C21 109.3(3) . .
C3 N1 Y1 113.5(2) . .
C21 N1 Y1 107.8(2) . .
C21 N1 C3 110.2(3) . .
C2 N2 Y1 108.1(2) . .
C2 N2 C9 109.2(3) . .
C2 N2 C36 107.9(3) . .
C9 N2 Y1 128.0(2) . .
C9 N2 C36 109.3(3) . .
C36 N2 Y1 91.9(2) . .
Si1 N3 Y1 120.1(2) . .
Si2 N3 Y1 116.76(19) . .
Si2 N3 Si1 121.1(2) . .
C15 O1 Y1 143.3(3) . .
C30 O2 Y1 142.3(3) . .
N3 Si1 C45 112.7(2) . .
N3 Si1 C46 113.3(3) . .
N3 Si1 C47 110.9(3) . .
C45 Si1 C46 104.5(3) . .
C47 Si1 C45 107.5(3) . .
C47 Si1 C46 107.5(3) . .
N3 Si2 Y1 36.54(12) . .
N3 Si2 C48 114.4(3) . .
N3 Si2 C49 115.8(2) . .
N3 Si2 C50 107.8(3) . .
C48 Si2 Y1 126.8(2) . .
C48 Si2 C49 106.0(3) . .
C49 Si2 Y1 126.2(2) . .
C50 Si2 Y1 71.3(2) . .
C50 Si2 C48 105.2(3) . .
C50 Si2 C49 106.9(3) . .
N1 C1 H1A 108.6 . .
N1 C1 H1B 108.6 . .
N1 C1 C2 114.5(3) . .
H1A C1 H1B 107.6 . .
C2 C1 H1A 108.6 . .
C2 C1 H1B 108.6 . .
N2 C2 C1 112.7(3) . .
N2 C2 H2A 109.1 . .
N2 C2 H2B 109.1 . .
C1 C2 H2A 109.1 . .
C1 C2 H2B 109.1 . .
H2A C2 H2B 107.8 . .
N1 C3 H3 106.4 . .
N1 C3 C4 111.5(3) . .
N1 C3 C8 116.0(4) . .
C4 C3 H3 106.4 . .
C8 C3 H3 106.4 . .
C8 C3 C4 109.4(4) . .
C3 C4 H4A 109.6 . .
C3 C4 H4B 109.6 . .
C3 C4 C5 110.1(4) . .
H4A C4 H4B 108.1 . .
C5 C4 H4A 109.6 . .
C5 C4 H4B 109.6 . .
C4 C5 H5A 109.5 . .
C4 C5 H5B 109.5 . .
H5A C5 H5B 108.1 . .
C6 C5 C4 110.7(5) . .
C6 C5 H5A 109.5 . .
C6 C5 H5B 109.5 . .
C5 C6 H6A 109.3 . .
C5 C6 H6B 109.3 . .
H6A C6 H6B 108.0 . .
C7 C6 C5 111.6(4) . .
C7 C6 H6A 109.3 . .
C7 C6 H6B 109.3 . .
C6 C7 H7A 109.2 . .
C6 C7 H7B 109.2 . .
H7A C7 H7B 107.9 . .
C8 C7 C6 111.9(4) . .
C8 C7 H7A 109.2 . .
C8 C7 H7B 109.2 . .
C3 C8 H8A 109.4 . .
C3 C8 H8B 109.4 . .
C7 C8 C3 111.4(4) . .
C7 C8 H8A 109.4 . .
C7 C8 H8B 109.4 . .
H8A C8 H8B 108.0 . .
N2 C9 H9 106.7 . .
N2 C9 C10 115.7(3) . .
N2 C9 C14 113.2(3) . .
C10 C9 H9 106.7 . .
C14 C9 H9 106.7 . .
C14 C9 C10 107.3(4) . .
C9 C10 H10A 109.6 . .
C9 C10 H10B 109.6 . .
H10A C10 H10B 108.1 . .
C11 C10 C9 110.5(4) . .
C11 C10 H10A 109.6 . .
C11 C10 H10B 109.6 . .
C10 C11 H11A 109.3 . .
C10 C11 H11B 109.3 . .
H11A C11 H11B 107.9 . .
C12 C11 C10 111.8(4) . .
C12 C11 H11A 109.3 . .
C12 C11 H11B 109.3 . .
C11 C12 H12A 109.3 . .
C11 C12 H12B 109.3 . .
C11 C12 C13 111.6(5) . .
H12A C12 H12B 108.0 . .
C13 C12 H12A 109.3 . .
C13 C12 H12B 109.3 . .
C12 C13 H13A 109.6 . .
C12 C13 H13B 109.6 . .
C12 C13 C14 110.2(5) . .
H13A C13 H13B 108.1 . .
C14 C13 H13A 109.6 . .
C14 C13 H13B 109.6 . .
C9 C14 C13 109.7(4) . .
C9 C14 H14A 109.7 . .
C9 C14 H14B 109.7 . .
C13 C14 H14A 109.7 . .
C13 C14 H14B 109.7 . .
H14A C14 H14B 108.2 . .
O1 C15 C16 123.3(4) . .
O1 C15 C20 117.8(4) . .
C20 C15 C16 118.9(4) . .
C15 C16 C22 120.9(4) . .
C17 C16 C15 117.2(4) . .
C17 C16 C22 121.8(4) . .
C16 C17 H17 117.9 . .
C18 C17 C16 124.2(5) . .
C18 C17 H17 117.9 . .
C17 C18 C26 121.3(5) . .
C19 C18 C17 117.1(4) . .
C19 C18 C26 121.6(5) . .
C18 C19 H19 118.9 . .
C18 C19 C20 122.2(4) . .
C20 C19 H19 118.9 . .
C15 C20 C21 119.7(4) . .
C19 C20 C15 120.2(4) . .
C19 C20 C21 120.0(4) . .
N1 C21 H21A 108.3 . .
N1 C21 H21B 108.3 . .
C20 C21 N1 115.8(3) . .
C20 C21 H21A 108.3 . .
C20 C21 H21B 108.3 . .
H21A C21 H21B 107.4 . .
C23 C22 C16 110.8(4) . .
C23 C22 C25 107.8(5) . .
C24 C22 C16 109.0(4) . .
C24 C22 C23 109.6(5) . .
C24 C22 C25 107.3(5) . .
C25 C22 C16 112.3(5) . .
C22 C23 H23A 109.5 . .
C22 C23 H23B 109.5 . .
C22 C23 H23C 109.5 . .
H23A C23 H23B 109.5 . .
H23A C23 H23C 109.5 . .
H23B C23 H23C 109.5 . .
C22 C24 H24A 109.5 . .
C22 C24 H24B 109.5 . .
C22 C24 H24C 109.5 . .
H24A C24 H24B 109.5 . .
H24A C24 H24C 109.5 . .
H24B C24 H24C 109.5 . .
C22 C25 H25A 109.5 . .
C22 C25 H25B 109.5 . .
C22 C25 H25C 109.5 . .
H25A C25 H25B 109.5 . .
H25A C25 H25C 109.5 . .
H25B C25 H25C 109.5 . .
C18 C26 C28 112.0(7) . .
C18 C26 C29 108.2(7) . .
C18 C26 C27A 106.7(8) . .
C27 C26 C18 110.4(8) . .
C27 C26 C28 117.5(11) . .
C27 C26 C29 107.5(11) . .
C27 C26 C27A 61.1(11) . .
C28 C26 C29 100.3(11) . .
C28 C26 C27A 64.1(11) . .
C29 C26 C27A 145.1(9) . .
C28A C26 C18 114.1(8) . .
C28A C26 C27 135.4(10) . .
C28A C26 C28 40.0(11) . .
C28A C26 C29 61.4(12) . .
C28A C26 C27A 101.9(15) . .
C28A C26 C29A 120.8(14) . .
C29A C26 C18 113.5(9) . .
C29A C26 C27 36.9(11) . .
C29A C26 C28 133.9(10) . .
C29A C26 C29 71.8(12) . .
C29A C26 C27A 96.1(14) . .
C26 C27 H27A 109.5 . .
C26 C27 H27B 109.5 . .
C26 C27 H27C 109.5 . .
H27A C27 H27B 109.5 . .
H27A C27 H27C 109.5 . .
H27B C27 H27C 109.5 . .
C26 C28 H28A 109.5 . .
C26 C28 H28B 109.5 . .
C26 C28 H28C 109.5 . .
H28A C28 H28B 109.5 . .
H28A C28 H28C 109.5 . .
H28B C28 H28C 109.5 . .
C26 C29 H29A 109.5 . .
C26 C29 H29B 109.5 . .
C26 C29 H29C 109.5 . .
H29A C29 H29B 109.5 . .
H29A C29 H29C 109.5 . .
H29B C29 H29C 109.5 . .
C26 C27A H27D 109.5 . .
C26 C27A H27E 109.5 . .
C26 C27A H27F 109.5 . .
H27D C27A H27E 109.5 . .
H27D C27A H27F 109.5 . .
H27E C27A H27F 109.5 . .
C26 C28A H28D 109.5 . .
C26 C28A H28E 109.5 . .
C26 C28A H28F 109.5 . .
H28D C28A H28E 109.5 . .
H28D C28A H28F 109.5 . .
H28E C28A H28F 109.5 . .
C26 C29A H29D 109.5 . .
C26 C29A H29E 109.5 . .
C26 C29A H29F 109.5 . .
H29D C29A H29E 109.5 . .
H29D C29A H29F 109.5 . .
H29E C29A H29F 109.5 . .
O2 C30 C31 122.3(4) . .
O2 C30 C35 117.7(4) . .
C35 C30 C31 120.1(4) . .
C30 C31 C37 121.6(4) . .
C32 C31 C30 116.8(4) . .
C32 C31 C37 121.5(4) . .
C31 C32 H32 117.8 . .
C31 C32 C33 124.4(4) . .
C33 C32 H32 117.8 . .
C32 C33 C41 120.3(4) . .
C34 C33 C32 116.5(4) . .
C34 C33 C41 123.1(4) . .
C33 C34 H34 119.1 . .
C33 C34 C35 121.9(4) . .
C35 C34 H34 119.1 . .
C30 C35 C34 120.2(4) . .
C30 C35 C36 119.7(4) . .
C34 C35 C36 120.1(4) . .
N2 C36 H36A 108.1 . .
N2 C36 H36B 108.1 . .
C35 C36 N2 116.7(3) . .
C35 C36 H36A 108.1 . .
C35 C36 H36B 108.1 . .
H36A C36 H36B 107.3 . .
C31 C37 C38 110.6(4) . .
C39 C37 C31 109.6(4) . .
C39 C37 C38 109.2(4) . .
C39 C37 C40 107.7(4) . .
C40 C37 C31 112.0(4) . .
C40 C37 C38 107.7(4) . .
C37 C38 H38A 109.5 . .
C37 C38 H38B 109.5 . .
C37 C38 H38C 109.5 . .
H38A C38 H38B 109.5 . .
H38A C38 H38C 109.5 . .
H38B C38 H38C 109.5 . .
C37 C39 H39A 109.5 . .
C37 C39 H39B 109.5 . .
C37 C39 H39C 109.5 . .
H39A C39 H39B 109.5 . .
H39A C39 H39C 109.5 . .
H39B C39 H39C 109.5 . .
C37 C40 H40A 109.5 . .
C37 C40 H40B 109.5 . .
C37 C40 H40C 109.5 . .
H40A C40 H40B 109.5 . .
H40A C40 H40C 109.5 . .
H40B C40 H40C 109.5 . .
C42 C41 C33 109.7(4) . .
C43 C41 C33 109.5(4) . .
C43 C41 C42 106.9(4) . .
C44 C41 C33 112.1(4) . .
C44 C41 C42 110.4(5) . .
C44 C41 C43 108.1(5) . .
C41 C42 H42A 109.5 . .
C41 C42 H42B 109.5 . .
C41 C42 H42C 109.5 . .
H42A C42 H42B 109.5 . .
H42A C42 H42C 109.5 . .
H42B C42 H42C 109.5 . .
C41 C43 H43A 109.5 . .
C41 C43 H43B 109.5 . .
C41 C43 H43C 109.5 . .
H43A C43 H43B 109.5 . .
H43A C43 H43C 109.5 . .
H43B C43 H43C 109.5 . .
C41 C44 H44A 109.5 . .
C41 C44 H44B 109.5 . .
C41 C44 H44C 109.5 . .
H44A C44 H44B 109.5 . .
H44A C44 H44C 109.5 . .
H44B C44 H44C 109.5 . .
Si1 C45 H45A 109.5 . .
Si1 C45 H45B 109.5 . .
Si1 C45 H45C 109.5 . .
H45A C45 H45B 109.5 . .
H45A C45 H45C 109.5 . .
H45B C45 H45C 109.5 . .
Si1 C46 H46A 109.5 . .
Si1 C46 H46B 109.5 . .
Si1 C46 H46C 109.5 . .
H46A C46 H46B 109.5 . .
H46A C46 H46C 109.5 . .
H46B C46 H46C 109.5 . .
Si1 C47 H47A 109.5 . .
Si1 C47 H47B 109.5 . .
Si1 C47 H47C 109.5 . .
H47A C47 H47B 109.5 . .
H47A C47 H47C 109.5 . .
H47B C47 H47C 109.5 . .
Si2 C48 H48A 109.5 . .
Si2 C48 H48B 109.5 . .
Si2 C48 H48C 109.5 . .
H48A C48 H48B 109.5 . .
H48A C48 H48C 109.5 . .
H48B C48 H48C 109.5 . .
Si2 C49 H49A 109.5 . .
Si2 C49 H49B 109.5 . .
Si2 C49 H49C 109.5 . .
H49A C49 H49B 109.5 . .
H49A C49 H49C 109.5 . .
H49B C49 H49C 109.5 . .
Si2 C50 H50A 109.5 . .
Si2 C50 H50B 109.5 . .
Si2 C50 H50C 109.5 . .
H50A C50 H50B 109.5 . .
H50A C50 H50C 109.5 . .
H50B C50 H50C 109.5 . .
C52 C51 C56 120.0 . .
C52 C51 C57 141.4(10) . .
C56 C51 C57 98.6(10) . .
C51 C52 H52 120.0 . .
C51 C52 C53 120.0 . .
C53 C52 H52 120.0 . .
C52 C53 H53 120.0 . .
C54 C53 C52 120.0 . .
C54 C53 H53 120.0 . .
C53 C54 H54 120.0 . .
C53 C54 C55 120.0 . .
C55 C54 H54 120.0 . .
C54 C55 H55 120.0 . .
C54 C55 C56 120.0 . .
C56 C55 H55 120.0 . .
C51 C56 H56 120.0 . .
C55 C56 C51 120.0 . .
C55 C56 H56 120.0 . .
C51 C57 H57A 109.5 . .
C51 C57 H57B 109.5 . .
C51 C57 H57C 109.5 . .
H57A C57 H57B 109.5 . .
H57A C57 H57C 109.5 . .
H57B C57 H57C 109.5 . .
C59 C58 C59 121.6(11) . 2_656
C58 C59 C60 118.6(8) . .
C61 C60 C59 121.7(7) . .
C60 C61 C60 117.8(9) 2_656 .
C60 C61 C62 121.1(4) 2_656 .
C60 C61 C62 121.1(5) . .

loop_
_geom_bond_atom_site_label_1
_geom_bond_atom_site_label_2
_geom_bond_distance
_geom_bond_site_symmetry_2
Y1 N1 2.530(3) .
Y1 N2 2.683(3) .
Y1 N3 2.259(4) .
Y1 O1 2.097(3) .
Y1 O2 2.108(3) .
Y1 Si2 3.3872(14) .
N1 C1 1.481(5) .
N1 C3 1.505(5) .
N1 C21 1.501(5) .
N2 C2 1.497(5) .
N2 C9 1.509(5) .
N2 C36 1.515(5) .
N3 Si1 1.723(4) .
N3 Si2 1.704(4) .
O1 C15 1.333(5) .
O2 C30 1.335(5) .
Si1 C45 1.866(6) .
Si1 C46 1.882(6) .
Si1 C47 1.857(6) .
Si2 C48 1.875(6) .
Si2 C49 1.879(6) .
Si2 C50 1.870(6) .
C1 H1A 0.9700 .
C1 H1B 0.9700 .
C1 C2 1.509(6) .
C2 H2A 0.9700 .
C2 H2B 0.9700 .
C3 H3 0.9800 .
C3 C4 1.526(6) .
C3 C8 1.525(6) .
C4 H4A 0.9700 .
C4 H4B 0.9700 .
C4 C5 1.541(7) .
C5 H5A 0.9700 .
C5 H5B 0.9700 .
C5 C6 1.518(8) .
C6 H6A 0.9700 .
C6 H6B 0.9700 .
C6 C7 1.516(8) .
C7 H7A 0.9700 .
C7 H7B 0.9700 .
C7 C8 1.511(6) .
C8 H8A 0.9700 .
C8 H8B 0.9700 .
C9 H9 0.9800 .
C9 C10 1.535(6) .
C9 C14 1.524(6) .
C10 H10A 0.9700 .
C10 H10B 0.9700 .
C10 C11 1.524(6) .
C11 H11A 0.9700 .
C11 H11B 0.9700 .
C11 C12 1.502(8) .
C12 H12A 0.9700 .
C12 H12B 0.9700 .
C12 C13 1.538(8) .
C13 H13A 0.9700 .
C13 H13B 0.9700 .
C13 C14 1.544(7) .
C14 H14A 0.9700 .
C14 H14B 0.9700 .
C15 C16 1.424(6) .
C15 C20 1.410(6) .
C16 C17 1.397(7) .
C16 C22 1.536(7) .
C17 H17 0.9300 .
C17 C18 1.387(7) .
C18 C19 1.371(7) .
C18 C26 1.525(7) .
C19 H19 0.9300 .
C19 C20 1.390(6) .
C20 C21 1.495(6) .
C21 H21A 0.9700 .
C21 H21B 0.9700 .
C22 C23 1.528(8) .
C22 C24 1.520(8) .
C22 C25 1.535(7) .
C23 H23A 0.9600 .
C23 H23B 0.9600 .
C23 H23C 0.9600 .
C24 H24A 0.9600 .
C24 H24B 0.9600 .
C24 H24C 0.9600 .
C25 H25A 0.9600 .
C25 H25B 0.9600 .
C25 H25C 0.9600 .
C26 C27 1.511(14) .
C26 C28 1.534(14) .
C26 C29 1.570(14) .
C26 C27A 1.599(16) .
C26 C28A 1.485(16) .
C26 C29A 1.497(16) .
C27 H27A 0.9600 .
C27 H27B 0.9600 .
C27 H27C 0.9600 .
C28 H28A 0.9600 .
C28 H28B 0.9600 .
C28 H28C 0.9600 .
C29 H29A 0.9600 .
C29 H29B 0.9600 .
C29 H29C 0.9600 .
C27A H27D 0.9600 .
C27A H27E 0.9600 .
C27A H27F 0.9600 .
C28A H28D 0.9600 .
C28A H28E 0.9600 .
C28A H28F 0.9600 .
C29A H29D 0.9600 .
C29A H29E 0.9600 .
C29A H29F 0.9600 .
C30 C31 1.415(6) .
C30 C35 1.402(6) .
C31 C32 1.404(6) .
C31 C37 1.532(6) .
C32 H32 0.9300 .
C32 C33 1.405(6) .
C33 C34 1.383(6) .
C33 C41 1.542(6) .
C34 H34 0.9300 .
C34 C35 1.402(6) .
C35 C36 1.505(6) .
C36 H36A 0.9700 .
C36 H36B 0.9700 .
C37 C38 1.536(7) .
C37 C39 1.526(7) .
C37 C40 1.531(7) .
C38 H38A 0.9600 .
C38 H38B 0.9600 .
C38 H38C 0.9600 .
C39 H39A 0.9600 .
C39 H39B 0.9600 .
C39 H39C 0.9600 .
C40 H40A 0.9600 .
C40 H40B 0.9600 .
C40 H40C 0.9600 .
C41 C42 1.536(7) .
C41 C43 1.518(7) .
C41 C44 1.509(7) .
C42 H42A 0.9600 .
C42 H42B 0.9600 .
C42 H42C 0.9600 .
C43 H43A 0.9600 .
C43 H43B 0.9600 .
C43 H43C 0.9600 .
C44 H44A 0.9600 .
C44 H44B 0.9600 .
C44 H44C 0.9600 .
C45 H45A 0.9600 .
C45 H45B 0.9600 .
C45 H45C 0.9600 .
C46 H46A 0.9600 .
C46 H46B 0.9600 .
C46 H46C 0.9600 .
C47 H47A 0.9600 .
C47 H47B 0.9600 .
C47 H47C 0.9600 .
C48 H48A 0.9600 .
C48 H48B 0.9600 .
C48 H48C 0.9600 .
C49 H49A 0.9600 .
C49 H49B 0.9600 .
C49 H49C 0.9600 .
C50 H50A 0.9600 .
C50 H50B 0.9600 .
C50 H50C 0.9600 .
C51 C52 1.3900 .
C51 C56 1.3900 .
C51 C57 1.429(8) .
C52 H52 0.9300 .
C52 C53 1.3900 .
C53 H53 0.9300 .
C53 C54 1.3900 .
C54 H54 0.9300 .
C54 C55 1.3900 .
C55 H55 0.9300 .
C55 C56 1.3900 .
C56 H56 0.9300 .
C57 H57A 0.9600 .
C57 H57B 0.9600 .
C57 H57C 0.9600 .
C58 C59 1.372(9) 2_656
C58 C59 1.372(9) .
C59 C60 1.405(11) .
C60 C61 1.383(8) .
C61 C60 1.383(8) 2_656
C61 C62 1.518(12) .
